data_2311437
loop_
_publ_author_name
'Z\'abransk\'y, Martin'
'\<St\<epni\<cka, Petr'

_publ_section_title
;
 Crystal structure of
 {[1'-(di-phenyl-phosphino)ferrocen-yl]meth-yl}di-methyl-ammonium chloride
 monohydrate.
;
_journal_coeditor_code IM2484
_journal_issue 'Pt 10'
_journal_name_full 'Acta crystallographica. Section E, Crystallographic communications'
_journal_page_first 1539
_journal_page_last 1541
_journal_paper_doi 10.1107/S2056989017013408
_journal_volume 73
_journal_year 2017
_chemical_formula_iupac '[Fe (C8 H13 N) (C17 H14 P] Cl, H2 O'
_chemical_formula_moiety 'C25 H27 Fe N P +, Cl -, H2 O'
_chemical_formula_sum 'C25 H29 Cl Fe N O P'
_chemical_formula_weight 481.76
_chemical_name_systematic
;
{[1'-(Diphenylphosphino)ferrocenyl]methyl}dimethylammonium chloride
monohydrate
;
_space_group_crystal_system triclinic
_space_group_IT_number 2
_space_group_name_Hall '-P 1'
_space_group_name_H-M_alt 'P -1'
_atom_sites_solution_hydrogens mixed
_atom_sites_solution_primary direct
_atom_sites_solution_secondary difmap
_audit_creation_method SHELXL-2014/7
_cell_angle_alpha 111.0370(10)
_cell_angle_beta 104.0750(10)
_cell_angle_gamma 99.628(2)
_cell_formula_units_Z 2
_cell_length_a 7.9888(3)
_cell_length_b 12.7596(6)
_cell_length_c 13.2311(5)
_cell_measurement_reflns_used 9875
_cell_measurement_temperature 150(2)
_cell_measurement_theta_max 27.46
_cell_measurement_theta_min 2.72
_cell_volume 1171.76(9)
_computing_cell_refinement
;
SAINT (Bruker, 2015)
;
_computing_data_collection
;
<i>Instrument Service</i> (Bruker, 2015)
;
_computing_data_reduction
;
SAINT (Bruker, 2015)
;
_computing_molecular_graphics
;
PLATON (Spek, 2009)
;
_computing_publication_material
;
PLATON (Spek, 2009)
;
_computing_structure_refinement
;
SHELXL2014 (Sheldrick, 2015b)
;
_computing_structure_solution
;
SHELXT (Sheldrick, 2015a)
;
_diffrn_ambient_temperature 150(2)
_diffrn_measured_fraction_theta_full 0.997
_diffrn_measured_fraction_theta_max 0.997
_diffrn_measurement_device_type 'Bruker D8 VENTURE Kappa Duo PHOTON 100 CMOS'
_diffrn_measurement_method '\f and \w scans'
_diffrn_radiation_monochromator 'Quazar Mo multilayer optic'
_diffrn_radiation_source 'I\mS micro-focus sealed tube'
_diffrn_radiation_type MoK\a
_diffrn_radiation_wavelength 0.71073
_diffrn_reflns_av_R_equivalents 0.0243
_diffrn_reflns_limit_h_max 10
_diffrn_reflns_limit_h_min -10
_diffrn_reflns_limit_k_max 16
_diffrn_reflns_limit_k_min -16
_diffrn_reflns_limit_l_max 15
_diffrn_reflns_limit_l_min -17
_diffrn_reflns_number 24764
_diffrn_reflns_theta_full 25.242
_diffrn_reflns_theta_max 27.492
_diffrn_reflns_theta_min 2.720
_exptl_absorpt_coefficient_mu 0.842
_exptl_absorpt_correction_T_max 0.89
_exptl_absorpt_correction_T_min 0.78
_exptl_absorpt_correction_type numerical
_exptl_absorpt_process_details
;
(SADABS; Bruker, 2014)
;
_exptl_crystal_colour orange
_exptl_crystal_density_diffrn 1.365
_exptl_crystal_description plate
_exptl_crystal_F_000 504
_exptl_crystal_size_max 0.270
_exptl_crystal_size_mid 0.260
_exptl_crystal_size_min 0.140
_refine_diff_density_max 0.770
_refine_diff_density_min -0.527
_refine_ls_extinction_method none
_refine_ls_goodness_of_fit_ref 1.057
_refine_ls_hydrogen_treatment constr
_refine_ls_matrix_type full
_refine_ls_number_parameters 273
_refine_ls_number_reflns 5361
_refine_ls_number_restraints 0
_refine_ls_restrained_S_all 1.057
_refine_ls_R_factor_all 0.0331
_refine_ls_R_factor_gt 0.0281
_refine_ls_shift/su_max 0.000
_refine_ls_shift/su_mean 0.000
_refine_ls_structure_factor_coef Fsqd
_refine_ls_weighting_details 'w=1/[\s^2^(Fo^2^)+(0.0302P)^2^+0.8395P] where P=(Fo^2^+2Fc^2^)/3'
_refine_ls_weighting_scheme calc
_refine_ls_wR_factor_gt 0.0710
_refine_ls_wR_factor_ref 0.0735
_reflns_number_gt 4820
_reflns_number_total 5361
_reflns_threshold_expression 'I > 2\s(I)'
_cod_data_source_file im2484sup1.cif
_cod_data_source_block I
_cod_original_cell_volume 1171.76(8)
_cod_database_code 2311437
_shelx_space_group_comment
;
The symmetry employed for this shelxl refinement is uniquely defined
by the following loop, which should always be used as a source of
symmetry information in preference to the above space-group names.
They are only intended as comments.
;
_shelx_estimated_absorpt_t_min 0.804
_shelx_estimated_absorpt_t_max 0.891

loop_
_space_group_symop_operation_xyz
'x, y, z'
'-x, -y, -z'

loop_
_atom_site_type_symbol
_atom_site_label
_atom_site_fract_x
_atom_site_fract_y
_atom_site_fract_z
_atom_site_U_iso_or_equiv
_atom_site_adp_type
_atom_site_calc_flag
_atom_site_occupancy
Fe Fe 0.35629(3) 0.59451(2) 0.78521(2) 0.01686(7) Uani d 1
P P 0.60918(5) 0.42728(3) 0.65913(3) 0.02008(9) Uani d 1
N N 0.48959(19) 0.94040(11) 0.77917(12) 0.0222(3) Uani d 1
H H1N 0.4115 0.9619 0.8185 0.027 Uiso d 1
C C1 0.3623(2) 0.73548(13) 0.74808(13) 0.0190(3) Uani d 1
C C2 0.3012(2) 0.63030(14) 0.64396(13) 0.0246(3) Uani d 1
H H2 0.3559 0.6120 0.5860 0.029 Uiso calc 1
C C3 0.1436(2) 0.55845(15) 0.64331(15) 0.0305(4) Uani d 1
H H3 0.0755 0.4832 0.5850 0.037 Uiso calc 1
C C4 0.1056(2) 0.61835(16) 0.74453(17) 0.0306(4) Uani d 1
H H4 0.0075 0.5903 0.7655 0.037 Uiso calc 1
C C5 0.2396(2) 0.72753(15) 0.80907(15) 0.0242(3) Uani d 1
H H5 0.2463 0.7853 0.8805 0.029 Uiso calc 1
C C6 0.5294(2) 0.49253(13) 0.77727(13) 0.0188(3) Uani d 1
C C7 0.3773(2) 0.44264(14) 0.80049(13) 0.0214(3) Uani d 1
H H7 0.2959 0.3668 0.7549 0.026 Uiso calc 1
C C8 0.3684(3) 0.52571(16) 0.90340(14) 0.0282(4) Uani d 1
H H8 0.2794 0.5153 0.9380 0.034 Uiso calc 1
C C9 0.5155(3) 0.62697(15) 0.94565(14) 0.0295(4) Uani d 1
H H9 0.5427 0.6956 1.0139 0.035 Uiso calc 1
C C10 0.6153(2) 0.60790(14) 0.86822(14) 0.0240(3) Uani d 1
H H10 0.7199 0.6617 0.8753 0.029 Uiso calc 1
C C11 0.5289(2) 0.83286(14) 0.79066(14) 0.0231(3) Uani d 1
H H11A 0.6098 0.8067 0.7468 0.028 Uiso calc 1
H H11B 0.5921 0.8529 0.8723 0.028 Uiso calc 1
C C12 0.7610(2) 0.35513(13) 0.71926(14) 0.0218(3) Uani d 1
C C13 0.8462(2) 0.28984(15) 0.64905(17) 0.0315(4) Uani d 1
H H13 0.8258 0.2852 0.5736 0.038 Uiso calc 1
C C14 0.9599(2) 0.23210(16) 0.6890(2) 0.0422(5) Uani d 1
H H14 1.0132 0.1856 0.6396 0.051 Uiso calc 1
C C15 0.9964(3) 0.24150(17) 0.7998(2) 0.0442(6) Uani d 1
H H15 1.0754 0.2022 0.8268 0.053 Uiso calc 1
C C16 0.9178(3) 0.30812(18) 0.8711(2) 0.0395(5) Uani d 1
H H16 0.9444 0.3160 0.9479 0.047 Uiso calc 1
C C17 0.7991(2) 0.36410(16) 0.83049(16) 0.0290(4) Uani d 1
H H17 0.7439 0.4088 0.8797 0.035 Uiso calc 1
C C18 0.4138(2) 0.30073(13) 0.56095(13) 0.0194(3) Uani d 1
C C19 0.2952(2) 0.31205(15) 0.47127(14) 0.0257(3) Uani d 1
H H19 0.3154 0.3842 0.4641 0.031 Uiso calc 1
C C20 0.1473(2) 0.21872(16) 0.39223(15) 0.0303(4) Uani d 1
H H20 0.0669 0.2278 0.3321 0.036 Uiso calc 1
C C21 0.1172(2) 0.11288(16) 0.40097(15) 0.0293(4) Uani d 1
H H21 0.0170 0.0491 0.3465 0.035 Uiso calc 1
C C22 0.2337(2) 0.10042(15) 0.48951(15) 0.0298(4) Uani d 1
H H22 0.2135 0.0278 0.4957 0.036 Uiso calc 1
C C23 0.3807(2) 0.19393(14) 0.56956(14) 0.0249(3) Uani d 1
H H23 0.4590 0.1848 0.6306 0.030 Uiso calc 1
C C24 0.3962(3) 0.91775(17) 0.65899(16) 0.0363(4) Uani d 1
H H24A 0.3688 0.9890 0.6563 0.054 Uiso calc 1
H H24B 0.2841 0.8547 0.6282 0.054 Uiso calc 1
H H24C 0.4738 0.8945 0.6128 0.054 Uiso calc 1
C C25 0.6568(3) 1.03899(16) 0.83233(19) 0.0405(5) Uani d 1
H H25A 0.7412 1.0191 0.7907 0.061 Uiso calc 1
H H25B 0.7117 1.0534 0.9126 0.061 Uiso calc 1
H H25C 0.6277 1.1095 0.8288 0.061 Uiso calc 1
Cl Cl 0.23009(6) 1.03869(4) 0.89357(4) 0.02978(10) Uani d 1
O O1W 0.0368(2) 1.16218(15) 1.07177(16) 0.0569(4) Uani d 1
H H2W -0.0268 1.1016 1.0938 0.068 Uiso d 1
H H1W 0.0973 1.1233 1.0189 0.068 Uiso d 1

loop_
_atom_site_aniso_label
_atom_site_aniso_U_11
_atom_site_aniso_U_22
_atom_site_aniso_U_33
_atom_site_aniso_U_12
_atom_site_aniso_U_13
_atom_site_aniso_U_23
Fe 0.01965(11) 0.01487(11) 0.01374(11) 0.00601(8) 0.00136(8) 0.00560(8)
P 0.0215(2) 0.01765(19) 0.01958(19) 0.00385(15) 0.00531(15) 0.00777(15)
N 0.0266(7) 0.0174(6) 0.0224(7) 0.0044(5) 0.0097(6) 0.0076(5)
C1 0.0216(7) 0.0165(7) 0.0189(7) 0.0076(6) 0.0027(6) 0.0089(6)
C2 0.0342(9) 0.0206(8) 0.0164(7) 0.0094(7) 0.0009(6) 0.0092(6)
C3 0.0296(9) 0.0221(8) 0.0272(8) 0.0013(7) -0.0102(7) 0.0117(7)
C4 0.0178(8) 0.0319(9) 0.0445(10) 0.0069(7) 0.0042(7) 0.0225(8)
C5 0.0243(8) 0.0242(8) 0.0298(8) 0.0141(7) 0.0101(7) 0.0137(7)
C6 0.0212(7) 0.0152(7) 0.0183(7) 0.0073(6) 0.0021(6) 0.0071(6)
C7 0.0282(8) 0.0188(7) 0.0214(7) 0.0090(6) 0.0078(6) 0.0122(6)
C8 0.0408(10) 0.0328(9) 0.0202(8) 0.0186(8) 0.0127(7) 0.0160(7)
C9 0.0409(10) 0.0271(9) 0.0147(7) 0.0170(8) -0.0003(7) 0.0052(6)
C10 0.0226(8) 0.0178(7) 0.0222(8) 0.0067(6) -0.0048(6) 0.0056(6)
C11 0.0216(8) 0.0201(7) 0.0261(8) 0.0070(6) 0.0051(6) 0.0091(6)
C12 0.0160(7) 0.0162(7) 0.0273(8) 0.0016(6) 0.0043(6) 0.0059(6)
C13 0.0202(8) 0.0249(8) 0.0353(10) 0.0023(7) 0.0078(7) -0.0001(7)
C14 0.0194(8) 0.0228(9) 0.0659(15) 0.0055(7) 0.0101(9) 0.0010(9)
C15 0.0200(9) 0.0268(9) 0.0811(17) 0.0074(7) 0.0050(9) 0.0245(10)
C16 0.0291(10) 0.0403(11) 0.0527(12) 0.0103(8) 0.0038(9) 0.0296(10)
C17 0.0266(9) 0.0312(9) 0.0334(9) 0.0122(7) 0.0091(7) 0.0170(8)
C18 0.0216(7) 0.0187(7) 0.0158(7) 0.0062(6) 0.0057(6) 0.0051(6)
C19 0.0323(9) 0.0243(8) 0.0205(8) 0.0114(7) 0.0060(7) 0.0094(6)
C20 0.0301(9) 0.0345(9) 0.0199(8) 0.0128(7) -0.0004(7) 0.0083(7)
C21 0.0227(8) 0.0279(9) 0.0238(8) 0.0040(7) 0.0010(7) 0.0018(7)
C22 0.0286(9) 0.0223(8) 0.0298(9) 0.0014(7) 0.0014(7) 0.0092(7)
C23 0.0247(8) 0.0229(8) 0.0222(8) 0.0040(6) 0.0001(6) 0.0101(7)
C24 0.0516(12) 0.0342(10) 0.0265(9) 0.0102(9) 0.0105(8) 0.0188(8)
C25 0.0382(11) 0.0231(9) 0.0487(12) -0.0046(8) 0.0140(9) 0.0083(8)
Cl 0.0340(2) 0.0292(2) 0.0265(2) 0.01592(17) 0.01079(17) 0.00835(17)
O1W 0.0473(9) 0.0474(9) 0.0704(12) 0.0122(8) 0.0307(9) 0.0117(8)

loop_
_atom_type_symbol
_atom_type_description
_atom_type_scat_dispersion_real
_atom_type_scat_dispersion_imag
_atom_type_scat_source
C C 0.0033 0.0016 'International Tables Vol C Tables 4.2.6.8 and 6.1.1.4'
H H 0.0000 0.0000 'International Tables Vol C Tables 4.2.6.8 and 6.1.1.4'
N N 0.0061 0.0033 'International Tables Vol C Tables 4.2.6.8 and 6.1.1.4'
O O 0.0106 0.0060 'International Tables Vol C Tables 4.2.6.8 and 6.1.1.4'
P P 0.1023 0.0942 'International Tables Vol C Tables 4.2.6.8 and 6.1.1.4'
Cl Cl 0.1484 0.1585 'International Tables Vol C Tables 4.2.6.8 and 6.1.1.4'
Fe Fe 0.3463 0.8444 'International Tables Vol C Tables 4.2.6.8 and 6.1.1.4'

loop_
_geom_angle_atom_site_label_1
_geom_angle_atom_site_label_2
_geom_angle_atom_site_label_3
_geom_angle
C1 Fe C5 41.14(6)
C1 Fe C10 106.92(7)
C5 Fe C10 126.23(7)
C1 Fe C8 148.86(7)
C5 Fe C8 115.03(7)
C10 Fe C8 68.79(7)
C1 Fe C9 115.70(7)
C5 Fe C9 104.86(7)
C10 Fe C9 40.82(7)
C8 Fe C9 40.70(8)
C1 Fe C2 41.36(6)
C5 Fe C2 69.00(7)
C10 Fe C2 119.30(7)
C8 Fe C2 167.52(7)
C9 Fe C2 151.52(8)
C1 Fe C4 69.01(7)
C5 Fe C4 40.74(7)
C10 Fe C4 163.98(7)
C8 Fe C4 106.22(8)
C9 Fe C4 125.71(8)
C2 Fe C4 68.59(7)
C1 Fe C3 69.10(6)
C5 Fe C3 68.56(7)
C10 Fe C3 154.05(8)
C8 Fe C3 128.15(8)
C9 Fe C3 164.68(8)
C2 Fe C3 40.75(7)
C4 Fe C3 40.52(8)
C1 Fe C6 129.28(6)
C5 Fe C6 166.26(7)
C10 Fe C6 41.28(6)
C8 Fe C6 68.83(7)
C9 Fe C6 68.93(6)
C2 Fe C6 110.24(7)
C4 Fe C6 152.74(7)
C3 Fe C6 120.44(7)
C1 Fe C7 168.72(6)
C5 Fe C7 149.81(7)
C10 Fe C7 68.83(7)
C8 Fe C7 40.66(6)
C9 Fe C7 68.44(7)
C2 Fe C7 130.66(6)
C4 Fe C7 117.98(7)
C3 Fe C7 109.84(7)
C6 Fe C7 40.81(6)
C6 P C12 100.79(7)
C6 P C18 101.23(7)
C12 P C18 100.82(7)
C24 N C25 111.96(15)
C24 N C11 112.50(13)
C25 N C11 110.50(14)
C24 N H1N 105.9
C25 N H1N 107.8
C11 N H1N 107.9
C5 C1 C2 107.59(15)
C5 C1 C11 124.99(15)
C2 C1 C11 127.30(15)
C5 C1 Fe 69.82(9)
C2 C1 Fe 70.04(9)
C11 C1 Fe 122.55(11)
C3 C2 C1 107.63(15)
C3 C2 Fe 69.77(9)
C1 C2 Fe 68.59(9)
C3 C2 H2 126.2
C1 C2 H2 126.2
Fe C2 H2 127.0
C4 C3 C2 108.37(15)
C4 C3 Fe 69.73(10)
C2 C3 Fe 69.48(9)
C4 C3 H3 125.8
C2 C3 H3 125.8
Fe C3 H3 126.6
C3 C4 C5 108.16(16)
C3 C4 Fe 69.75(10)
C5 C4 Fe 69.14(9)
C3 C4 H4 125.9
C5 C4 H4 125.9
Fe C4 H4 126.8
C4 C5 C1 108.24(15)
C4 C5 Fe 70.11(10)
C1 C5 Fe 69.05(9)
C4 C5 H5 125.9
C1 C5 H5 125.9
Fe C5 H5 126.5
C7 C6 C10 107.30(14)
C7 C6 P 128.31(12)
C10 C6 P 124.39(13)
C7 C6 Fe 69.66(9)
C10 C6 Fe 69.05(8)
P C6 Fe 127.25(8)
C8 C7 C6 108.38(15)
C8 C7 Fe 69.38(9)
C6 C7 Fe 69.53(8)
C8 C7 H7 125.8
C6 C7 H7 125.8
Fe C7 H7 126.9
C9 C8 C7 108.19(15)
C9 C8 Fe 69.73(9)
C7 C8 Fe 69.97(9)
C9 C8 H8 125.9
C7 C8 H8 125.9
Fe C8 H8 126.0
C8 C9 C10 108.27(15)
C8 C9 Fe 69.57(9)
C10 C9 Fe 69.43(9)
C8 C9 H9 125.9
C10 C9 H9 125.9
Fe C9 H9 126.7
C9 C10 C6 107.85(15)
C9 C10 Fe 69.75(9)
C6 C10 Fe 69.67(9)
C9 C10 H10 126.1
C6 C10 H10 126.1
Fe C10 H10 126.1
C1 C11 N 112.09(13)
C1 C11 H11A 109.2
N C11 H11A 109.2
C1 C11 H11B 109.2
N C11 H11B 109.2
H11A C11 H11B 107.9
C17 C12 C13 118.37(16)
C17 C12 P 123.83(13)
C13 C12 P 117.78(14)
C14 C13 C12 120.41(19)
C14 C13 H13 119.8
C12 C13 H13 119.8
C15 C14 C13 120.62(19)
C15 C14 H14 119.7
C13 C14 H14 119.7
C16 C15 C14 119.70(18)
C16 C15 H15 120.1
C14 C15 H15 120.1
C15 C16 C17 120.0(2)
C15 C16 H16 120.0
C17 C16 H16 120.0
C12 C17 C16 120.80(18)
C12 C17 H17 119.6
C16 C17 H17 119.6
C23 C18 C19 118.43(15)
C23 C18 P 123.76(12)
C19 C18 P 117.78(12)
C20 C19 C18 120.71(16)
C20 C19 H19 119.6
C18 C19 H19 119.6
C21 C20 C19 120.27(16)
C21 C20 H20 119.9
C19 C20 H20 119.9
C20 C21 C22 119.64(16)
C20 C21 H21 120.2
C22 C21 H21 120.2
C21 C22 C23 120.31(16)
C21 C22 H22 119.8
C23 C22 H22 119.8
C22 C23 C18 120.63(15)
C22 C23 H23 119.7
C18 C23 H23 119.7
N C24 H24A 109.5
N C24 H24B 109.5
H24A C24 H24B 109.5
N C24 H24C 109.5
H24A C24 H24C 109.5
H24B C24 H24C 109.5
N C25 H25A 109.5
N C25 H25B 109.5
H25A C25 H25B 109.5
N C25 H25C 109.5
H25A C25 H25C 109.5
H25B C25 H25C 109.5
H2W O1W H1W 107.9

loop_
_geom_bond_atom_site_label_1
_geom_bond_atom_site_label_2
_geom_bond_distance
Fe C1 2.0239(15)
Fe C5 2.0341(16)
Fe C10 2.0389(16)
Fe C8 2.0411(16)
Fe C9 2.0433(16)
Fe C2 2.0433(16)
Fe C4 2.0469(17)
Fe C3 2.0472(16)
Fe C6 2.0472(15)
Fe C7 2.0489(15)
P C6 1.8084(16)
P C12 1.8390(17)
P C18 1.8427(16)
N C24 1.480(2)
N C25 1.485(2)
N C11 1.508(2)
N H1N 0.9207
C1 C5 1.426(2)
C1 C2 1.437(2)
C1 C11 1.487(2)
C2 C3 1.424(3)
C2 H2 0.9500
C3 C4 1.418(3)
C3 H3 0.9500
C4 C5 1.421(2)
C4 H4 0.9500
C5 H5 0.9500
C6 C7 1.428(2)
C6 C10 1.440(2)
C7 C8 1.421(2)
C7 H7 0.9500
C8 C9 1.420(3)
C8 H8 0.9500
C9 C10 1.424(3)
C9 H9 0.9500
C10 H10 0.9500
C11 H11A 0.9900
C11 H11B 0.9900
C12 C17 1.386(2)
C12 C13 1.401(2)
C13 C14 1.384(3)
C13 H13 0.9500
C14 C15 1.380(3)
C14 H14 0.9500
C15 C16 1.377(3)
C15 H15 0.9500
C16 C17 1.397(2)
C16 H16 0.9500
C17 H17 0.9500
C18 C23 1.395(2)
C18 C19 1.396(2)
C19 C20 1.393(2)
C19 H19 0.9500
C20 C21 1.383(3)
C20 H20 0.9500
C21 C22 1.385(2)
C21 H21 0.9500
C22 C23 1.394(2)
C22 H22 0.9500
C23 H23 0.9500
C24 H24A 0.9800
C24 H24B 0.9800
C24 H24C 0.9800
C25 H25A 0.9800
C25 H25B 0.9800
C25 H25C 0.9800
O1W H2W 1.0206
O1W H1W 0.9824

loop_
_geom_hbond_atom_site_label_D
_geom_hbond_atom_site_label_H
_geom_hbond_atom_site_label_A
_geom_hbond_site_symmetry_A
_geom_hbond_distance_DH
_geom_hbond_distance_HA
_geom_hbond_distance_DA
_geom_hbond_angle_DHA
N H1N Cl 1_555 0.92 2.13 3.0323(16) 167
O1W H1W Cl 1_555 0.98 2.23 3.2162(19) 177
O1W H2W Cl 2_577 1.02 2.29 3.289(2) 166
C10 H10 O1W 2_677 0.95 2.46 3.390(3) 165
C11 H11B Cl 2_677 0.99 2.77 3.7369(17) 167

loop_
_geom_torsion_atom_site_label_1
_geom_torsion_atom_site_label_2
_geom_torsion_atom_site_label_3
_geom_torsion_atom_site_label_4
_geom_torsion
C5 C1 C2 C3 -0.93(17)
C11 C1 C2 C3 175.34(14)
Fe C1 C2 C3 59.05(11)
C5 C1 C2 Fe -59.99(11)
C11 C1 C2 Fe 116.29(15)
C1 C2 C3 C4 0.75(18)
Fe C2 C3 C4 59.06(12)
C1 C2 C3 Fe -58.32(10)
C2 C3 C4 C5 -0.27(19)
Fe C3 C4 C5 58.64(11)
C2 C3 C4 Fe -58.91(11)
C3 C4 C5 C1 -0.31(18)
Fe C4 C5 C1 58.70(11)
C3 C4 C5 Fe -59.01(12)
C2 C1 C5 C4 0.77(17)
C11 C1 C5 C4 -175.61(14)
Fe C1 C5 C4 -59.36(11)
C2 C1 C5 Fe 60.13(10)
C11 C1 C5 Fe -116.26(15)
C12 P C6 C7 -89.13(14)
C18 P C6 C7 14.33(15)
C12 P C6 C10 89.71(13)
C18 P C6 C10 -166.83(13)
C12 P C6 Fe 178.35(9)
C18 P C6 Fe -78.20(11)
C10 C6 C7 C8 0.36(17)
P C6 C7 C8 179.36(12)
Fe C6 C7 C8 -58.65(11)
C10 C6 C7 Fe 59.01(10)
P C6 C7 Fe -121.99(12)
C6 C7 C8 C9 -0.73(18)
Fe C7 C8 C9 -59.47(11)
C6 C7 C8 Fe 58.75(11)
C7 C8 C9 C10 0.81(18)
Fe C8 C9 C10 -58.81(11)
C7 C8 C9 Fe 59.62(11)
C8 C9 C10 C6 -0.58(18)
Fe C9 C10 C6 -59.48(10)
C8 C9 C10 Fe 58.89(11)
C7 C6 C10 C9 0.14(17)
P C6 C10 C9 -178.91(11)
Fe C6 C10 C9 59.53(11)
C7 C6 C10 Fe -59.39(10)
P C6 C10 Fe 121.56(11)
C5 C1 C11 N -77.55(19)
C2 C1 C11 N 106.78(17)
Fe C1 C11 N -164.53(10)
C24 N C11 C1 -59.33(18)
C25 N C11 C1 174.72(14)
C6 P C12 C17 -3.86(16)
C18 P C12 C17 -107.64(15)
C6 P C12 C13 177.80(13)
C18 P C12 C13 74.02(14)
C17 C12 C13 C14 2.5(2)
P C12 C13 C14 -179.02(14)
C12 C13 C14 C15 -2.5(3)
C13 C14 C15 C16 0.6(3)
C14 C15 C16 C17 1.2(3)
C13 C12 C17 C16 -0.8(3)
P C12 C17 C16 -179.14(14)
C15 C16 C17 C12 -1.0(3)
C6 P C18 C23 -83.71(15)
C12 P C18 C23 19.72(15)
C6 P C18 C19 97.97(13)
C12 P C18 C19 -158.60(13)
C23 C18 C19 C20 -0.1(2)
P C18 C19 C20 178.34(13)
C18 C19 C20 C21 -0.7(3)
C19 C20 C21 C22 0.7(3)
C20 C21 C22 C23 0.1(3)
C21 C22 C23 C18 -0.8(3)
C19 C18 C23 C22 0.8(3)
P C18 C23 C22 -177.51(14)
